data_4022912
loop_
_publ_author_name
'Brian S. Bodnar'
'Marvin J. Miller'

_publ_section_title
;
 Reactions of Nitroso Hetero-Diels-Alder Cycloadducts with
 Azides: Stereoselective Formation of Triazolines and Aziridines
;
_journal_name_full 'Journal of Organic Chemistry'
_journal_page_first 3929
_journal_page_last 3932
_journal_paper_doi 10.1021/jo0701987
_journal_volume 72
_journal_year 2007
_chemical_compound_source synthesized
_chemical_formula_moiety 'C17 H22 N4 O3'
_chemical_formula_sum 'C17 H22 N4 O3'
_chemical_formula_weight 330.39
_space_group_IT_number 2
_symmetry_cell_setting triclinic
_symmetry_Int_Tables_number 2
_symmetry_space_group_name_Hall '-P 1'
_symmetry_space_group_name_H-M 'P -1'
_atom_sites_solution_hydrogens geom
_atom_sites_solution_primary direct
_atom_sites_solution_secondary difmap
_audit_creation_method SHELXL-97
_cell_angle_alpha 108.048(2)
_cell_angle_beta 102.326(2)
_cell_angle_gamma 90.219(2)
_cell_formula_units_Z 2
_cell_length_a 5.6782(2)
_cell_length_b 12.3245(4)
_cell_length_c 12.3822(4)
_cell_measurement_reflns_used 6494
_cell_measurement_temperature 100(2)
_cell_measurement_theta_max 29.02
_cell_measurement_theta_min 2.86
_cell_volume 802.61(5)
_computing_cell_refinement 'APEX2/SAINT (Bruker, 2004)'
_computing_data_collection 'APEX2 (Bruker, 2004)'
_computing_data_reduction 'SAINT/XPREP (Bruker, 2004; Sheldrick, 2003)'
_computing_molecular_graphics 'XP (Sheldrick, 1998)'
_computing_publication_material 'XCIF (Sheldrick, 2001)'
_computing_structure_refinement 'SHELXL-97 (Sheldrick, 1997)'
_computing_structure_solution 'SHELXS-97 (Sheldrick, 1990)'
_diffrn_ambient_temperature 100(2)
_diffrn_detector_area_resol_mean 8.33
_diffrn_measured_fraction_theta_full 0.977
_diffrn_measured_fraction_theta_max 0.977
_diffrn_measurement_device_type 'Bruker ApexII CCD area detector'
_diffrn_measurement_method '\f and \w scans'
_diffrn_radiation_monochromator graphite
_diffrn_radiation_probe x-ray
_diffrn_radiation_type MoK\a
_diffrn_radiation_wavelength 0.71073
_diffrn_reflns_av_R_equivalents 0.0209
_diffrn_reflns_av_sigmaI/netI 0.0243
_diffrn_reflns_limit_h_max 7
_diffrn_reflns_limit_h_min -7
_diffrn_reflns_limit_k_max 16
_diffrn_reflns_limit_k_min -16
_diffrn_reflns_limit_l_max 16
_diffrn_reflns_limit_l_min -16
_diffrn_reflns_number 11179
_diffrn_reflns_theta_full 29.03
_diffrn_reflns_theta_max 29.03
_diffrn_reflns_theta_min 2.05
_diffrn_source 'fine-focus sealed tube'
_diffrn_source_type 'Siemens KFFMO2K-90'
_exptl_absorpt_coefficient_mu 0.096
_exptl_absorpt_correction_T_max 0.992
_exptl_absorpt_correction_T_min 0.988
_exptl_absorpt_correction_type none
_exptl_absorpt_process_details
;
Data scaled with SADABS using "no absorption" option.

Sheldrick, G. M. (2004) SADABS, University of G\"ottingen, Germany.
;
_exptl_crystal_colour 'clear colourless'
_exptl_crystal_density_diffrn 1.367
_exptl_crystal_density_method 'not measured'
_exptl_crystal_description needle
_exptl_crystal_F_000 352
_exptl_crystal_recrystallization_method
;
'dissolved in warm ethyl acetate, hexanes added, cooled to 277 K'
;
_exptl_crystal_size_max 0.44
_exptl_crystal_size_mid 0.12
_exptl_crystal_size_min 0.10
_exptl_crystal_thermal_history 'cooled to 277 K'
_refine_diff_density_max 0.399
_refine_diff_density_min -0.274
_refine_diff_density_rms 0.071
_refine_ls_extinction_method none
_refine_ls_goodness_of_fit_ref 1.076
_refine_ls_hydrogen_treatment constr
_refine_ls_matrix_type full
_refine_ls_number_parameters 275
_refine_ls_number_reflns 4182
_refine_ls_number_restraints 12
_refine_ls_restrained_S_all 1.076
_refine_ls_R_factor_all 0.0457
_refine_ls_R_factor_gt 0.0394
_refine_ls_shift/su_max 0.001
_refine_ls_shift/su_mean 0.000
_refine_ls_structure_factor_coef Fsqd
_refine_ls_weighting_details 'calc w=1/[\s^2^(Fo^2^)+(0.0550P)^2^+0.2852P] where P=(Fo^2^+2Fc^2^)/3'
_refine_ls_weighting_scheme calc
_refine_ls_wR_factor_gt 0.1046
_refine_ls_wR_factor_ref 0.1103
_reflns_number_gt 3689
_reflns_number_total 4182
_reflns_threshold_expression >2sigma(I)
_cod_data_source_file jo0701987si20070202_032012_2.cif
_cod_data_source_block bcn189_0m
_cod_database_code 4022912

loop_
_symmetry_equiv_pos_as_xyz
'x, y, z'
'-x, -y, -z'

loop_
_atom_site_label
_atom_site_type_symbol
_atom_site_fract_x
_atom_site_fract_y
_atom_site_fract_z
_atom_site_U_iso_or_equiv
_atom_site_adp_type
_atom_site_occupancy
_atom_site_symmetry_multiplicity
_atom_site_calc_flag
_atom_site_refinement_flags
_atom_site_disorder_assembly
_atom_site_disorder_group
O1 O 0.38781(14) -0.04162(7) 0.81496(6) 0.01533(17) Uani 1 1 d . . .
O2 O 0.29083(15) -0.08926(7) 0.51328(7) 0.02076(18) Uani 1 1 d . A .
O3 O 0.13158(13) -0.17775(6) 0.62013(6) 0.01460(16) Uani 1 1 d . A .
N1 N 0.88481(17) 0.18193(8) 0.98830(8) 0.01638(19) Uani 1 1 d . . .
N2 N 0.97698(19) 0.24123(9) 0.92595(9) 0.0212(2) Uani 1 1 d . A .
N3 N 0.84055(19) 0.23137(9) 0.82809(9) 0.0188(2) Uani 0.921(2) 1 d P A 1
N4 N 0.35820(19) -0.00849(9) 0.70885(8) 0.0139(2) Uani 0.921(2) 1 d P A 1
C1 C 0.6342(2) -0.00049(9) 0.87714(10) 0.0138(2) Uani 0.921(2) 1 d P A 1
H1 H 0.7025 -0.0372 0.9375 0.017 Uiso 0.921(2) 1 calc PR A 1
C2 C 0.6396(2) 0.13089(9) 0.92447(10) 0.0129(2) Uani 0.921(2) 1 d P A 1
H2 H 0.5117 0.1592 0.9685 0.015 Uiso 0.921(2) 1 calc PR A 1
C3 C 0.6114(3) 0.16338(10) 0.81124(11) 0.0150(2) Uani 0.921(2) 1 d P A 1
H3 H 0.4657 0.2067 0.7971 0.018 Uiso 0.921(2) 1 calc PR A 1
C4 C 0.59580(19) 0.04749(9) 0.71742(9) 0.0153(2) Uani 1 1 d . . .
H4 H 0.6280 0.0501 0.6419 0.018 Uiso 1 1 calc R A 1
C5 C 0.7688(2) -0.02067(10) 0.77993(10) 0.0160(2) Uani 0.921(2) 1 d P A 1
H5A H 0.7646 -0.1024 0.7336 0.019 Uiso 0.921(2) 1 calc PR A 1
H5B H 0.9371 0.0141 0.8073 0.019 Uiso 0.921(2) 1 calc PR A 1
C6 C 0.93086(19) 0.24247(9) 1.11409(9) 0.0159(2) Uani 1 1 d . A .
H6A H 1.1049 0.2678 1.1434 0.019 Uiso 1 1 calc R . .
H6B H 0.8931 0.1885 1.1540 0.019 Uiso 1 1 calc R . .
C7 C 0.78473(19) 0.34562(9) 1.14559(9) 0.0149(2) Uani 1 1 d . . .
C8 C 0.6082(2) 0.34652(9) 1.20854(10) 0.0173(2) Uani 1 1 d . A .
H8 H 0.5818 0.2827 1.2333 0.021 Uiso 1 1 calc R . .
C9 C 0.4702(2) 0.44039(10) 1.23546(10) 0.0197(2) Uani 1 1 d . . .
H9 H 0.3515 0.4405 1.2791 0.024 Uiso 1 1 calc R A .
C10 C 0.5054(2) 0.53364(10) 1.19880(10) 0.0201(2) Uani 1 1 d . A .
H10 H 0.4080 0.5966 1.2154 0.024 Uiso 1 1 calc R . .
C11 C 0.6840(2) 0.53442(10) 1.13765(10) 0.0214(2) Uani 1 1 d . . .
H11 H 0.7106 0.5986 1.1135 0.026 Uiso 1 1 calc R A .
C12 C 0.8236(2) 0.44151(10) 1.11183(10) 0.0189(2) Uani 1 1 d . A .
H12 H 0.9466 0.4430 1.0709 0.023 Uiso 1 1 calc R . .
C13 C 0.26449(19) -0.09687(9) 0.60479(9) 0.0152(2) Uani 1 1 d . . .
C14 C -0.01632(18) -0.26493(9) 0.51403(9) 0.0147(2) Uani 1 1 d . . .
C15 C -0.1869(2) -0.20661(10) 0.44083(10) 0.0202(2) Uani 1 1 d . A .
H15A H -0.2653 -0.1476 0.4916 0.030 Uiso 1 1 calc R . .
H15B H -0.3102 -0.2634 0.3835 0.030 Uiso 1 1 calc R . .
H15C H -0.0952 -0.1712 0.4002 0.030 Uiso 1 1 calc R . .
C16 C -0.1558(2) -0.33412(10) 0.56534(10) 0.0203(2) Uani 1 1 d . A .
H16A H -0.0421 -0.3649 0.6180 0.030 Uiso 1 1 calc R . .
H16B H -0.2537 -0.3974 0.5023 0.030 Uiso 1 1 calc R . .
H16C H -0.2617 -0.2848 0.6089 0.030 Uiso 1 1 calc R . .
C17 C 0.1493(2) -0.34048(10) 0.44628(11) 0.0218(2) Uani 1 1 d . A .
H17A H 0.2411 -0.2947 0.4149 0.033 Uiso 1 1 calc R . .
H17B H 0.0521 -0.4029 0.3820 0.033 Uiso 1 1 calc R . .
H17C H 0.2615 -0.3724 0.4983 0.033 Uiso 1 1 calc R . .
N3A N 1.004(3) 0.1644(11) 0.8282(12) 0.026(3) Uani 0.079(2) 1 d P A 2
N4A N 0.482(2) -0.0530(11) 0.7088(10) 0.018(3) Uani 0.079(2) 1 d P A 2
C1A C 0.510(3) 0.0751(12) 0.8896(13) 0.021(3) Uani 0.079(2) 1 d PU A 2
H1A H 0.4388 0.1099 0.9588 0.025 Uiso 0.079(2) 1 calc PR A 2
C2A C 0.781(3) 0.0714(12) 0.9228(13) 0.020(3) Uani 0.079(2) 1 d PU A 2
H2A H 0.8356 0.0108 0.9587 0.023 Uiso 0.079(2) 1 calc PR A 2
C3A C 0.850(3) 0.0559(13) 0.8012(14) 0.023(3) Uani 0.079(2) 1 d P A 2
H3A H 0.9394 -0.0139 0.7761 0.028 Uiso 0.079(2) 1 calc PR A 2
C5A C 0.471(5) 0.1449(15) 0.8040(15) 0.031(4) Uani 0.079(2) 1 d P A 2
H5A1 H 0.5634 0.2206 0.8352 0.037 Uiso 0.079(2) 1 calc PR A 2
H5A2 H 0.2990 0.1519 0.7712 0.037 Uiso 0.079(2) 1 calc PR A 2

loop_
_atom_site_aniso_label
_atom_site_aniso_U_11
_atom_site_aniso_U_22
_atom_site_aniso_U_33
_atom_site_aniso_U_23
_atom_site_aniso_U_13
_atom_site_aniso_U_12
O1 0.0176(4) 0.0175(4) 0.0119(3) 0.0059(3) 0.0037(3) -0.0036(3)
O2 0.0257(4) 0.0224(4) 0.0140(4) 0.0047(3) 0.0059(3) -0.0064(3)
O3 0.0160(3) 0.0141(4) 0.0132(3) 0.0037(3) 0.0033(3) -0.0025(3)
N1 0.0174(4) 0.0162(4) 0.0149(4) 0.0033(3) 0.0050(3) -0.0037(3)
N2 0.0254(5) 0.0191(5) 0.0185(5) 0.0030(4) 0.0087(4) -0.0064(4)
N3 0.0227(5) 0.0153(5) 0.0171(5) 0.0036(4) 0.0046(4) -0.0055(4)
N4 0.0167(5) 0.0146(5) 0.0112(4) 0.0048(4) 0.0037(4) -0.0025(4)
C1 0.0142(5) 0.0128(5) 0.0143(5) 0.0046(4) 0.0028(4) -0.0004(4)
C2 0.0131(5) 0.0127(5) 0.0126(5) 0.0033(4) 0.0037(4) -0.0004(4)
C3 0.0169(6) 0.0128(5) 0.0154(6) 0.0051(4) 0.0031(5) -0.0011(4)
C4 0.0174(5) 0.0152(5) 0.0141(5) 0.0046(4) 0.0055(4) -0.0023(4)
C5 0.0158(5) 0.0145(6) 0.0167(5) 0.0024(4) 0.0059(4) 0.0018(4)
C6 0.0158(5) 0.0164(5) 0.0141(5) 0.0039(4) 0.0016(4) 0.0006(4)
C7 0.0154(4) 0.0150(5) 0.0124(5) 0.0034(4) 0.0004(4) -0.0007(4)
C8 0.0179(5) 0.0162(5) 0.0178(5) 0.0059(4) 0.0033(4) -0.0012(4)
C9 0.0172(5) 0.0202(5) 0.0211(5) 0.0049(4) 0.0054(4) -0.0006(4)
C10 0.0199(5) 0.0160(5) 0.0215(5) 0.0034(4) 0.0023(4) 0.0019(4)
C11 0.0265(6) 0.0163(5) 0.0222(6) 0.0081(4) 0.0042(5) 0.0001(4)
C12 0.0208(5) 0.0193(5) 0.0181(5) 0.0070(4) 0.0059(4) -0.0005(4)
C13 0.0161(5) 0.0142(5) 0.0155(5) 0.0039(4) 0.0049(4) -0.0003(4)
C14 0.0140(4) 0.0143(5) 0.0139(5) 0.0027(4) 0.0018(4) -0.0008(4)
C15 0.0190(5) 0.0213(5) 0.0192(5) 0.0075(4) 0.0002(4) 0.0015(4)
C16 0.0202(5) 0.0203(5) 0.0198(5) 0.0067(4) 0.0030(4) -0.0054(4)
C17 0.0196(5) 0.0181(5) 0.0242(6) 0.0003(4) 0.0069(4) 0.0021(4)
N3A 0.040(8) 0.020(6) 0.019(6) -0.002(5) 0.019(6) -0.010(5)
N4A 0.015(6) 0.026(6) 0.016(6) 0.005(5) 0.010(4) 0.007(5)
C1A 0.031(5) 0.014(5) 0.022(5) 0.008(4) 0.011(4) -0.005(4)
C2A 0.030(5) 0.015(4) 0.018(5) 0.009(4) 0.008(4) 0.002(4)
C3A 0.029(8) 0.018(7) 0.027(8) 0.007(6) 0.015(6) -0.005(6)
C5A 0.060(14) 0.015(7) 0.024(8) 0.010(6) 0.015(9) 0.022(9)

loop_
_atom_type_symbol
_atom_type_description
_atom_type_scat_dispersion_real
_atom_type_scat_dispersion_imag
_atom_type_scat_source
C C 0.0033 0.0016 'International Tables Vol C Tables 4.2.6.8 and 6.1.1.4'
H H 0.0000 0.0000 'International Tables Vol C Tables 4.2.6.8 and 6.1.1.4'
N N 0.0061 0.0033 'International Tables Vol C Tables 4.2.6.8 and 6.1.1.4'
O O 0.0106 0.0060 'International Tables Vol C Tables 4.2.6.8 and 6.1.1.4'

loop_
_geom_angle_atom_site_label_1
_geom_angle_atom_site_label_2
_geom_angle_atom_site_label_3
_geom_angle
C1 O1 N4 103.93(7)
C1 O1 N4A 84.4(5)
N4 O1 C1A 91.2(5)
N4A O1 C1A 98.5(8)
C13 O3 C14 117.84(8)
N2 N1 C2A 115.0(6)
N2 N1 C6 113.98(9)
C2A N1 C6 130.8(6)
N2 N1 C2 109.59(9)
C6 N1 C2 119.51(9)
N3 N2 N3A 57.5(7)
N3 N2 N1 113.48(9)
N3A N2 N1 106.8(6)
N2 N3 C3 110.83(10)
C13 N4 O1 114.75(8)
C13 N4 C4 115.85(9)
O1 N4 C4 105.00(8)
O1 C1 C5 103.10(9)
O1 C1 C2 106.87(8)
C5 C1 C2 103.06(9)
O1 C1 H1 114.2
C5 C1 H1 114.2
C2 C1 H1 114.2
N1 C2 C1 111.31(9)
N1 C2 C3 101.65(9)
C1 C2 C3 101.66(9)
N1 C2 H2 113.7
C1 C2 H2 113.7
C3 C2 H2 113.7
N3 C3 C4 111.41(11)
N3 C3 C2 104.28(10)
C4 C3 C2 102.90(9)
N3 C3 H3 112.5
C4 C3 H3 112.5
C2 C3 H3 112.5
N4A C4 C3 128.6(5)
N4 C4 C3 105.12(9)
N4A C4 C5 69.7(6)
N4 C4 C5 101.34(8)
C3 C4 C5 102.77(9)
N4A C4 C3A 106.0(8)
N4 C4 C3A 132.4(5)
N4A C4 C5A 104.8(10)
C5 C4 C5A 113.7(6)
C3A C4 C5A 98.7(10)
N4A C4 H4 113.4
N4 C4 H4 115.3
C3 C4 H4 115.3
C5 C4 H4 115.3
C3A C4 H4 106.1
C5A C4 H4 125.5
C1 C5 C4 92.36(8)
C1 C5 H5A 113.2
C4 C5 H5A 113.2
C1 C5 H5B 113.2
C4 C5 H5B 113.2
H5A C5 H5B 110.6
N1 C6 C7 113.60(9)
N1 C6 H6A 108.8
C7 C6 H6A 108.8
N1 C6 H6B 108.8
C7 C6 H6B 108.8
H6A C6 H6B 107.7
C8 C7 C12 118.76(10)
C8 C7 C6 120.39(10)
C12 C7 C6 120.84(10)
C7 C8 C9 120.44(10)
C7 C8 H8 119.8
C9 C8 H8 119.8
C10 C9 C8 120.37(11)
C10 C9 H9 119.8
C8 C9 H9 119.8
C9 C10 C11 119.62(11)
C9 C10 H10 120.2
C11 C10 H10 120.2
C12 C11 C10 120.10(10)
C12 C11 H11 119.9
C10 C11 H11 119.9
C11 C12 C7 120.67(10)
C11 C12 H12 119.7
C7 C12 H12 119.7
O2 C13 O3 126.96(10)
O2 C13 N4 120.08(10)
O3 C13 N4 112.63(9)
O2 C13 N4A 116.1(5)
O3 C13 N4A 109.9(5)
O3 C14 C16 102.66(8)
O3 C14 C15 110.27(9)
C16 C14 C15 110.96(9)
O3 C14 C17 109.76(8)
C16 C14 C17 110.05(9)
C15 C14 C17 112.69(9)
C14 C15 H15A 109.5
C14 C15 H15B 109.5
H15A C15 H15B 109.5
C14 C15 H15C 109.5
H15A C15 H15C 109.5
H15B C15 H15C 109.5
C14 C16 H16A 109.5
C14 C16 H16B 109.5
H16A C16 H16B 109.5
C14 C16 H16C 109.5
H16A C16 H16C 109.5
H16B C16 H16C 109.5
C14 C17 H17A 109.5
C14 C17 H17B 109.5
H17A C17 H17B 109.5
C14 C17 H17C 109.5
H17A C17 H17C 109.5
H17B C17 H17C 109.5
N2 N3A C3A 111.2(10)
C4 N4A O1 110.5(8)
C4 N4A C13 115.0(9)
O1 N4A C13 106.1(7)
C2A C1A O1 111.4(11)
C2A C1A C5A 104.3(14)
O1 C1A C5A 103.2(12)
C2A C1A H1A 112.5
O1 C1A H1A 112.5
C5A C1A H1A 112.5
N1 C2A C1A 109.0(11)
N1 C2A C3A 101.5(10)
C1A C2A C3A 101.0(12)
N1 C2A H2A 114.6
C1A C2A H2A 114.6
C3A C2A H2A 114.6
N3A C3A C4 115.2(12)
N3A C3A C2A 101.6(12)
C4 C3A C2A 102.2(10)
N3A C3A H3A 112.3
C4 C3A H3A 112.3
C2A C3A H3A 112.3
C1A C5A C4 88.8(9)
C1A C5A H5A1 113.9
C4 C5A H5A1 113.9
C1A C5A H5A2 113.9
C4 C5A H5A2 113.9
H5A1 C5A H5A2 111.1

loop_
_geom_bond_atom_site_label_1
_geom_bond_atom_site_label_2
_geom_bond_distance
O1 C1 1.4491(13)
O1 N4 1.4697(11)
O1 N4A 1.490(12)
O1 C1A 1.516(15)
O2 C13 1.2055(13)
O3 C13 1.3312(13)
O3 C14 1.4943(12)
N1 N2 1.3868(13)
N1 C2A 1.402(15)
N1 C6 1.4682(14)
N1 C2 1.4748(14)
N2 N3 1.2611(15)
N2 N3A 1.325(13)
N3 C3 1.4852(17)
N4 C13 1.4011(14)
N4 C4 1.4812(14)
C1 C5 1.5179(16)
C1 C2 1.5396(15)
C1 H1 1.0000
C2 C3 1.5505(16)
C2 H2 1.0000
C3 C4 1.5245(16)
C3 H3 1.0000
C4 N4A 1.358(13)
C4 C5 1.5345(15)
C4 C3A 1.570(17)
C4 C5A 1.620(17)
C4 H4 1.0000
C5 H5A 0.9900
C5 H5B 0.9900
C6 C7 1.5151(15)
C6 H6A 0.9900
C6 H6B 0.9900
C7 C8 1.3929(15)
C7 C12 1.4013(15)
C8 C9 1.3939(16)
C8 H8 0.9500
C9 C10 1.3881(16)
C9 H9 0.9500
C10 C11 1.3908(17)
C10 H10 0.9500
C11 C12 1.3891(16)
C11 H11 0.9500
C12 H12 0.9500
C13 N4A 1.536(13)
C14 C16 1.5178(15)
C14 C15 1.5200(15)
C14 C17 1.5216(15)
C15 H15A 0.9800
C15 H15B 0.9800
C15 H15C 0.9800
C16 H16A 0.9800
C16 H16B 0.9800
C16 H16C 0.9800
C17 H17A 0.9800
C17 H17B 0.9800
C17 H17C 0.9800
N3A C3A 1.501(19)
C1A C2A 1.51(2)
C1A C5A 1.54(2)
C1A H1A 1.0000
C2A C3A 1.59(2)
C2A H2A 1.0000
C3A H3A 1.0000
C5A H5A1 0.9900
C5A H5A2 0.9900
